data_4334034
loop_
_publ_author_name
'Kotohiro Nomura'
'Atsushi Igarashi'
'Shohei Katao'
'Wenjuan Zhang'
'Wen-Hua Sun'

_publ_contact_author_email ktnomura@tmu.ac.jp
_publ_contact_author_fax +81-42-677-2547
_publ_contact_author_name 'Kotohiro Nomura'
_publ_contact_author_phone +81-42-677-2547
_publ_section_title
;
 Synthesis and Structural Analysis of (Imido)Vanadium(V) Complexes
 Containing Chelate (Anilido)Methyl-imine Ligands: Ligand Effect in
 Ethylene Dimerization
;
_journal_name_full 'Inorganic Chemistry'
_journal_page_first 2607
_journal_page_last 2614
_journal_paper_doi 10.1021/ic302633y
_journal_volume 52
_journal_year 2013
_chemical_formula_moiety 'C28 H32 Cl2 N3 V, C H2 Cl2'
_chemical_formula_sum 'C29 H34 Cl4 N3 V'
_chemical_formula_weight 617.36
_space_group_IT_number 2
_symmetry_cell_setting triclinic
_symmetry_Int_Tables_number 2
_symmetry_space_group_name_Hall '-P 1'
_symmetry_space_group_name_H-M 'P -1'
_atom_sites_solution_hydrogens geom
_atom_sites_solution_primary direct
_atom_sites_solution_secondary difmap
_cell_angle_alpha 77.7248(7)
_cell_angle_beta 85.5932(7)
_cell_angle_gamma 74.3597(7)
_cell_formula_units_Z 2
_cell_length_a 8.9224(2)
_cell_length_b 10.1100(3)
_cell_length_c 16.7358(5)
_cell_measurement_reflns_used 12612
_cell_measurement_temperature 123
_cell_measurement_theta_max 27.48
_cell_measurement_theta_min 3.21
_cell_volume 1420.22(7)
_computing_cell_refinement 'RAPID AUTO'
_computing_data_collection 'RAPID AUTO (Rigaku, ????)'
_computing_data_reduction 'RAPID AUTO'
_computing_molecular_graphics 'CrystalStructure 4.0'
_computing_publication_material 'CrystalStructure 4.0 (Rigaku, 2010)'
_computing_structure_refinement 'SHELXL97 (Sheldrick, 2008)'
_computing_structure_solution 'Il Milione (Burla, et al., 2007)'
_diffrn_ambient_temperature 123
_diffrn_detector_area_resol_mean 10.000
_diffrn_measured_fraction_theta_full 0.995
_diffrn_measured_fraction_theta_max 0.995
_diffrn_measurement_device_type 'Rigaku R-AXIS RAPID'
_diffrn_measurement_method \w
_diffrn_radiation_type 'Mo K\a'
_diffrn_radiation_wavelength 0.71075
_diffrn_reflns_av_R_equivalents 0.0169
_diffrn_reflns_limit_h_max 11
_diffrn_reflns_limit_h_min -11
_diffrn_reflns_limit_k_max 11
_diffrn_reflns_limit_k_min -13
_diffrn_reflns_limit_l_max 21
_diffrn_reflns_limit_l_min -21
_diffrn_reflns_number 14238
_diffrn_reflns_theta_full 27.47
_diffrn_reflns_theta_max 27.47
_diffrn_standards_number 0
_exptl_absorpt_coefficient_mu 0.749
_exptl_absorpt_correction_T_max 0.949
_exptl_absorpt_correction_T_min 0.843
_exptl_absorpt_correction_type multi-scan
_exptl_absorpt_process_details 'ABSCOR (Rigaku, 1995)'
_exptl_crystal_colour orange
_exptl_crystal_density_diffrn 1.444
_exptl_crystal_description platelet
_exptl_crystal_F_000 640.00
_exptl_crystal_size_max 0.200
_exptl_crystal_size_mid 0.180
_exptl_crystal_size_min 0.070
_refine_diff_density_max 2.960
_refine_diff_density_min -1.510
_refine_ls_extinction_method none
_refine_ls_goodness_of_fit_ref 1.096
_refine_ls_hydrogen_treatment constr
_refine_ls_number_parameters 336
_refine_ls_number_reflns 6483
_refine_ls_number_restraints 0
_refine_ls_R_factor_gt 0.0529
_refine_ls_shift/su_max 0.001
_refine_ls_structure_factor_coef Fsqd
_refine_ls_weighting_details 'w = 1/[\s^2^(Fo^2^)+(0.0951P)^2^+1.7227P] where P=(Fo^2^+2Fc^2^)/3'
_refine_ls_weighting_scheme calc
_refine_ls_wR_factor_ref 0.1554
_reflns_number_gt 5940
_reflns_number_total 6483
_reflns_threshold_expression F^2^>2.0\s(F^2^)
_cod_data_source_file ic302633y_si_003_4.cif
_cod_data_source_block VCl2(NAd)(8QLMe)
_cod_original_cell_volume 1420.22(6)
_cod_database_code 4334034

loop_
_symmetry_equiv_pos_site_id
_symmetry_equiv_pos_as_xyz
1 +X,+Y,+Z
2 -X,-Y,-Z

loop_
_atom_site_label
_atom_site_type_symbol
_atom_site_fract_x
_atom_site_fract_y
_atom_site_fract_z
_atom_site_U_iso_or_equiv
_atom_site_adp_type
_atom_site_occupancy
_atom_site_symmetry_multiplicity
_atom_site_calc_flag
_atom_site_refinement_flags
V1 V 0.25534(4) 0.99279(4) 0.84465(2) 0.01423(12) Uani 1.0 2 d .
Cl1 Cl 0.51811(6) 0.88589(6) 0.85574(3) 0.02058(15) Uani 1.0 2 d .
Cl2 Cl 0.12224(8) 1.17646(6) 0.90208(3) 0.02548(16) Uani 1.0 2 d .
Cl3 Cl 0.74790(9) 0.44021(8) 0.68562(5) 0.0415(2) Uani 1.0 2 d .
Cl4 Cl 0.95660(16) 0.58549(12) 0.73383(8) 0.0702(4) Uani 1.0 2 d .
N1 N 0.2731(3) 1.0807(2) 0.75084(11) 0.0167(4) Uani 1.0 2 d .
N2 N 0.2617(3) 0.8628(2) 0.97805(11) 0.0177(4) Uani 1.0 2 d .
N3 N 0.1381(3) 0.8827(2) 0.81964(11) 0.0159(4) Uani 1.0 2 d .
C1 C 0.3049(3) 1.1632(3) 0.67324(13) 0.0148(4) Uani 1.0 2 d .
C2 C 0.4400(3) 1.0752(3) 0.62804(13) 0.0171(5) Uani 1.0 2 d .
C3 C 0.3510(3) 1.2918(3) 0.68899(13) 0.0175(5) Uani 1.0 2 d .
C4 C 0.1589(3) 1.2116(3) 0.61964(14) 0.0187(5) Uani 1.0 2 d .
C5 C 0.4735(3) 1.1671(3) 0.54602(14) 0.0193(5) Uani 1.0 2 d .
C6 C 0.5182(3) 1.2954(3) 0.56149(14) 0.0209(5) Uani 1.0 2 d .
C7 C 0.3842(3) 1.3821(3) 0.60678(14) 0.0185(5) Uani 1.0 2 d .
C8 C 0.2376(3) 1.4313(3) 0.55479(14) 0.0221(5) Uani 1.0 2 d .
C9 C 0.1937(3) 1.3030(3) 0.53800(14) 0.0197(5) Uani 1.0 2 d .
C10 C 0.3285(3) 1.2158(3) 0.49328(14) 0.0215(5) Uani 1.0 2 d .
C11 C 0.3382(3) 0.9000(3) 1.03083(14) 0.0211(5) Uani 1.0 2 d .
C12 C 0.4204(3) 0.8051(3) 1.09716(14) 0.0237(5) Uani 1.0 2 d .
C13 C 0.4271(3) 0.6665(3) 1.10727(15) 0.0240(5) Uani 1.0 2 d .
C14 C 0.3436(3) 0.6212(3) 1.05435(14) 0.0210(5) Uani 1.0 2 d .
C15 C 0.3398(3) 0.4803(3) 1.06217(15) 0.0244(5) Uani 1.0 2 d .
C16 C 0.2514(4) 0.4446(3) 1.01101(16) 0.0267(6) Uani 1.0 2 d .
C17 C 0.1603(3) 0.5495(3) 0.95078(15) 0.0238(5) Uani 1.0 2 d .
C18 C 0.1609(3) 0.6875(3) 0.94121(13) 0.0188(5) Uani 1.0 2 d .
C19 C 0.2575(3) 0.7250(3) 0.99180(13) 0.0175(5) Uani 1.0 2 d .
C20 C 0.0534(3) 0.8040(3) 0.88469(14) 0.0200(5) Uani 1.0 2 d .
C21 C 0.1018(3) 0.8779(3) 0.73848(13) 0.0159(4) Uani 1.0 2 d .
C22 C -0.0441(3) 0.9565(3) 0.70679(14) 0.0192(5) Uani 1.0 2 d .
C23 C -0.0782(3) 0.9497(3) 0.62815(15) 0.0238(5) Uani 1.0 2 d .
C24 C 0.0288(4) 0.8674(3) 0.58223(15) 0.0256(5) Uani 1.0 2 d .
C25 C 0.1723(3) 0.7909(3) 0.61434(15) 0.0244(5) Uani 1.0 2 d .
C26 C 0.2107(3) 0.7936(3) 0.69325(14) 0.0196(5) Uani 1.0 2 d .
C27 C -0.1597(3) 1.0482(3) 0.75589(16) 0.0250(5) Uani 1.0 2 d .
C28 C 0.3646(3) 0.7047(3) 0.72848(17) 0.0273(6) Uani 1.0 2 d .
C29 C 0.8766(5) 0.4446(4) 0.75952(19) 0.0404(7) Uani 1.0 2 d .
H1 H 0.5342 1.0421 0.6619 0.0205 Uiso 1.0 2 calc R
H2 H 0.4114 0.9922 0.6179 0.0205 Uiso 1.0 2 calc R
H3 H 0.2654 1.3477 0.7188 0.0209 Uiso 1.0 2 calc R
H4 H 0.4449 1.2606 0.7230 0.0209 Uiso 1.0 2 calc R
H5 H 0.1300 1.1290 0.6092 0.0224 Uiso 1.0 2 calc R
H6 H 0.0704 1.2662 0.6485 0.0224 Uiso 1.0 2 calc R
H7 H 0.5614 1.1109 0.5165 0.0232 Uiso 1.0 2 calc R
H8 H 0.5407 1.3534 0.5088 0.0250 Uiso 1.0 2 calc R
H9 H 0.6132 1.2647 0.5947 0.0250 Uiso 1.0 2 calc R
H10 H 0.4139 1.4656 0.6169 0.0222 Uiso 1.0 2 calc R
H11 H 0.2573 1.4918 0.5024 0.0265 Uiso 1.0 2 calc R
H12 H 0.1507 1.4866 0.5841 0.0265 Uiso 1.0 2 calc R
H13 H 0.0991 1.3349 0.5034 0.0236 Uiso 1.0 2 calc R
H14 H 0.2995 1.1335 0.4825 0.0258 Uiso 1.0 2 calc R
H15 H 0.3506 1.2731 0.4402 0.0258 Uiso 1.0 2 calc R
H16 H 0.3376 0.9960 1.0235 0.0253 Uiso 1.0 2 calc R
H17 H 0.4705 0.8374 1.1344 0.0285 Uiso 1.0 2 calc R
H18 H 0.4874 0.6004 1.1496 0.0287 Uiso 1.0 2 calc R
H19 H 0.3989 0.4098 1.1032 0.0293 Uiso 1.0 2 calc R
H20 H 0.2512 0.3494 1.0159 0.0320 Uiso 1.0 2 calc R
H21 H 0.0977 0.5237 0.9164 0.0286 Uiso 1.0 2 calc R
H22 H -0.0156 0.7641 0.8587 0.0240 Uiso 1.0 2 calc R
H23 H -0.0131 0.8699 0.9171 0.0240 Uiso 1.0 2 calc R
H24 H -0.1762 1.0021 0.6056 0.0286 Uiso 1.0 2 calc R
H25 H 0.0037 0.8634 0.5288 0.0307 Uiso 1.0 2 calc R
H26 H 0.2457 0.7360 0.5822 0.0292 Uiso 1.0 2 calc R
H27 H -0.2159 0.9907 0.7948 0.0299 Uiso 1.0 2 calc R
H28 H -0.2338 1.1201 0.7189 0.0299 Uiso 1.0 2 calc R
H29 H -0.1044 1.0934 0.7858 0.0299 Uiso 1.0 2 calc R
H30 H 0.3469 0.6495 0.7823 0.0328 Uiso 1.0 2 calc R
H31 H 0.4306 0.7654 0.7341 0.0328 Uiso 1.0 2 calc R
H32 H 0.4164 0.6415 0.6919 0.0328 Uiso 1.0 2 calc R
H33 H 0.8196 0.4480 0.8125 0.0485 Uiso 1.0 2 calc R
H34 H 0.9615 0.3570 0.7668 0.0485 Uiso 1.0 2 calc R

loop_
_atom_site_aniso_label
_atom_site_aniso_U_11
_atom_site_aniso_U_22
_atom_site_aniso_U_33
_atom_site_aniso_U_12
_atom_site_aniso_U_13
_atom_site_aniso_U_23
V1 0.0181(2) 0.0138(2) 0.01144(19) -0.00637(14) -0.00036(14) -0.00107(14)
Cl1 0.0190(3) 0.0203(3) 0.0222(3) -0.0062(2) -0.0011(2) -0.0020(2)
Cl2 0.0364(4) 0.0181(3) 0.0188(3) -0.0013(3) 0.0008(3) -0.0049(2)
Cl3 0.0374(4) 0.0394(4) 0.0458(5) -0.0067(3) -0.0138(4) -0.0044(4)
Cl4 0.0975(9) 0.0611(7) 0.0728(7) -0.0538(7) 0.0128(6) -0.0207(6)
N1 0.0188(9) 0.0166(9) 0.0152(9) -0.0068(7) -0.0006(7) -0.0014(7)
N2 0.0223(10) 0.0170(9) 0.0134(9) -0.0065(8) 0.0011(7) -0.0013(7)
N3 0.0181(9) 0.0168(9) 0.0137(9) -0.0071(7) 0.0008(7) -0.0019(7)
C1 0.0173(10) 0.0149(10) 0.0117(9) -0.0052(8) -0.0004(8) -0.0001(8)
C2 0.0203(11) 0.0140(10) 0.0162(10) -0.0040(8) 0.0004(8) -0.0020(8)
C3 0.0234(11) 0.0165(10) 0.0142(10) -0.0080(9) 0.0001(8) -0.0034(8)
C4 0.0170(10) 0.0203(11) 0.0181(11) -0.0060(9) -0.0017(9) -0.0008(9)
C5 0.0234(11) 0.0187(11) 0.0152(10) -0.0061(9) 0.0038(9) -0.0026(8)
C6 0.0237(12) 0.0210(11) 0.0192(11) -0.0107(9) 0.0023(9) -0.0013(9)
C7 0.0254(11) 0.0147(10) 0.0167(10) -0.0087(9) 0.0004(9) -0.0020(8)
C8 0.0294(12) 0.0159(11) 0.0184(11) -0.0044(9) -0.0028(9) 0.0015(9)
C9 0.0228(11) 0.0187(11) 0.0164(10) -0.0058(9) -0.0058(9) 0.0011(8)
C10 0.0330(13) 0.0199(11) 0.0131(10) -0.0098(10) -0.0017(9) -0.0022(8)
C11 0.0283(12) 0.0198(11) 0.0161(10) -0.0084(9) -0.0006(9) -0.0029(9)
C12 0.0301(13) 0.0259(13) 0.0165(11) -0.0095(10) -0.0037(9) -0.0029(9)
C13 0.0253(12) 0.0257(12) 0.0169(11) -0.0045(10) -0.0012(9) 0.0020(9)
C14 0.0239(11) 0.0194(11) 0.0171(11) -0.0049(9) 0.0025(9) 0.0001(9)
C15 0.0294(12) 0.0164(11) 0.0236(12) -0.0040(9) 0.0038(10) 0.0003(9)
C16 0.0337(14) 0.0168(11) 0.0293(13) -0.0090(10) 0.0074(11) -0.0035(10)
C17 0.0297(13) 0.0227(12) 0.0228(12) -0.0146(10) 0.0057(10) -0.0050(9)
C18 0.0221(11) 0.0209(11) 0.0146(10) -0.0101(9) 0.0044(9) -0.0023(8)
C19 0.0202(11) 0.0176(11) 0.0145(10) -0.0062(9) 0.0032(8) -0.0026(8)
C20 0.0204(11) 0.0240(12) 0.0169(10) -0.0114(9) 0.0004(9) 0.0001(9)
C21 0.0191(10) 0.0161(10) 0.0147(10) -0.0090(8) -0.0009(8) -0.0017(8)
C22 0.0187(11) 0.0202(11) 0.0202(11) -0.0086(9) -0.0006(9) -0.0024(9)
C23 0.0248(12) 0.0271(13) 0.0217(12) -0.0129(10) -0.0073(10) 0.0007(9)
C24 0.0372(14) 0.0287(13) 0.0164(11) -0.0178(11) -0.0043(10) -0.0033(9)
C25 0.0319(13) 0.0250(12) 0.0206(12) -0.0133(10) 0.0041(10) -0.0083(9)
C26 0.0235(11) 0.0171(11) 0.0199(11) -0.0080(9) -0.0008(9) -0.0034(9)
C27 0.0185(11) 0.0268(13) 0.0286(13) -0.0032(9) -0.0009(10) -0.0067(10)
C28 0.0252(12) 0.0251(13) 0.0296(13) 0.0010(10) -0.0012(10) -0.0104(10)
C29 0.0522(19) 0.0454(18) 0.0305(15) -0.0253(15) 0.0027(14) -0.0075(13)

loop_
_atom_type_symbol
_atom_type_description
_atom_type_scat_dispersion_real
_atom_type_scat_dispersion_imag
_atom_type_scat_source
C C 0.0033 0.0016
;
International Tables for Crystallography
(1992, Vol. C, Tables 4.2.6.8 and 6.1.1.4)
;
H H 0.0000 0.0000
;
International Tables for Crystallography
(1992, Vol. C, Table 6.1.1.4)
;
Cl Cl 0.1484 0.1585
;
International Tables for Crystallography
(1992, Vol. C, Tables 4.2.6.8 and 6.1.1.4)
;
N N 0.0061 0.0033
;
International Tables for Crystallography
(1992, Vol. C, Tables 4.2.6.8 and 6.1.1.4)
;
V V 0.3005 0.5294
;
International Tables for Crystallography
(1992, Vol. C, Tables 4.2.6.8 and 6.1.1.4)
;

loop_
_geom_angle_atom_site_label_1
_geom_angle_atom_site_label_2
_geom_angle_atom_site_label_3
_geom_angle
_geom_angle_publ_flag
Cl1 V1 Cl2 126.02(3) yes
Cl1 V1 N1 93.77(7) yes
Cl1 V1 N2 79.74(5) yes
Cl1 V1 N3 114.50(6) yes
Cl2 V1 N1 98.20(7) yes
Cl2 V1 N2 84.59(5) yes
Cl2 V1 N3 115.81(6) yes
N1 V1 N2 173.35(9) yes
N1 V1 N3 97.20(10) yes
N2 V1 N3 86.93(8) yes
V1 N1 C1 172.2(2) yes
V1 N2 C11 115.48(16) yes
V1 N2 C19 120.03(16) yes
C11 N2 C19 117.45(18) yes
V1 N3 C20 121.16(17) yes
V1 N3 C21 124.99(16) yes
C20 N3 C21 113.3(2) yes
N1 C1 C2 109.98(16) yes
N1 C1 C3 108.49(19) yes
N1 C1 C4 110.06(19) yes
C2 C1 C3 109.51(19) yes
C2 C1 C4 108.87(19) yes
C3 C1 C4 109.94(17) yes
C1 C2 C5 108.81(17) yes
C1 C3 C7 109.3(2) yes
C1 C4 C9 109.3(2) yes
C2 C5 C6 110.0(2) yes
C2 C5 C10 109.7(2) yes
C6 C5 C10 109.27(18) yes
C5 C6 C7 109.6(2) yes
C3 C7 C6 109.47(17) yes
C3 C7 C8 109.4(2) yes
C6 C7 C8 109.7(2) yes
C7 C8 C9 109.36(18) yes
C4 C9 C8 109.4(2) yes
C4 C9 C10 109.12(17) yes
C8 C9 C10 110.1(3) yes
C5 C10 C9 109.5(2) yes
N2 C11 C12 123.6(3) yes
C11 C12 C13 119.1(3) yes
C12 C13 C14 119.7(3) yes
C13 C14 C15 123.4(2) yes
C13 C14 C19 117.3(3) yes
C15 C14 C19 119.3(3) yes
C14 C15 C16 120.4(2) yes
C15 C16 C17 120.2(3) yes
C16 C17 C18 121.2(3) yes
C17 C18 C19 119.1(2) yes
C17 C18 C20 122.9(3) yes
C19 C18 C20 117.7(3) yes
N2 C19 C14 122.5(3) yes
N2 C19 C18 117.81(19) yes
C14 C19 C18 119.7(3) yes
N3 C20 C18 112.79(19) yes
N3 C21 C22 119.0(2) yes
N3 C21 C26 119.47(19) yes
C22 C21 C26 121.5(3) yes
C21 C22 C23 118.3(3) yes
C21 C22 C27 121.0(3) yes
C23 C22 C27 120.8(2) yes
C22 C23 C24 120.9(3) yes
C23 C24 C25 120.0(3) yes
C24 C25 C26 120.9(3) yes
C21 C26 C25 118.3(2) yes
C21 C26 C28 121.6(3) yes
C25 C26 C28 120.1(3) yes
Cl3 C29 Cl4 113.26(17) yes
C1 C2 H1 109.928 no
C1 C2 H2 109.932 no
C5 C2 H1 109.926 no
C5 C2 H2 109.920 no
H1 C2 H2 108.322 no
C1 C3 H3 109.812 no
C1 C3 H4 109.811 no
C7 C3 H3 109.813 no
C7 C3 H4 109.814 no
H3 C3 H4 108.251 no
C1 C4 H5 109.820 no
C1 C4 H6 109.809 no
C9 C4 H5 109.819 no
C9 C4 H6 109.812 no
H5 C4 H6 108.254 no
C2 C5 H7 109.275 no
C6 C5 H7 109.276 no
C10 C5 H7 109.272 no
C5 C6 H8 109.745 no
C5 C6 H9 109.742 no
C7 C6 H8 109.742 no
C7 C6 H9 109.738 no
H8 C6 H9 108.214 no
C3 C7 H10 109.407 no
C6 C7 H10 109.413 no
C8 C7 H10 109.409 no
C7 C8 H11 109.800 no
C7 C8 H12 109.811 no
C9 C8 H11 109.800 no
C9 C8 H12 109.798 no
H11 C8 H12 108.254 no
C4 C9 H13 109.403 no
C8 C9 H13 109.401 no
C10 C9 H13 109.403 no
C5 C10 H14 109.776 no
C5 C10 H15 109.773 no
C9 C10 H14 109.772 no
C9 C10 H15 109.777 no
H14 C10 H15 108.242 no
N2 C11 H16 118.189 no
C12 C11 H16 118.197 no
C11 C12 H17 120.430 no
C13 C12 H17 120.429 no
C12 C13 H18 120.149 no
C14 C13 H18 120.153 no
C14 C15 H19 119.806 no
C16 C15 H19 119.804 no
C15 C16 H20 119.909 no
C17 C16 H20 119.904 no
C16 C17 H21 119.415 no
C18 C17 H21 119.410 no
N3 C20 H22 109.027 no
N3 C20 H23 109.036 no
C18 C20 H22 109.032 no
C18 C20 H23 109.029 no
H22 C20 H23 107.807 no
C22 C23 H24 119.527 no
C24 C23 H24 119.527 no
C23 C24 H25 119.998 no
C25 C24 H25 120.007 no
C24 C25 H26 119.522 no
C26 C25 H26 119.534 no
C22 C27 H27 109.472 no
C22 C27 H28 109.466 no
C22 C27 H29 109.471 no
H27 C27 H28 109.473 no
H27 C27 H29 109.469 no
H28 C27 H29 109.477 no
C26 C28 H30 109.475 no
C26 C28 H31 109.469 no
C26 C28 H32 109.477 no
H30 C28 H31 109.457 no
H30 C28 H32 109.474 no
H31 C28 H32 109.476 no
Cl3 C29 H33 108.917 no
Cl3 C29 H34 108.920 no
Cl4 C29 H33 108.927 no
Cl4 C29 H34 108.927 no
H33 C29 H34 107.749 no

loop_
_geom_bond_atom_site_label_1
_geom_bond_atom_site_label_2
_geom_bond_distance
_geom_bond_publ_flag
V1 Cl1 2.3054(6) yes
V1 Cl2 2.2752(7) yes
V1 N1 1.6503(18) yes
V1 N2 2.3338(18) yes
V1 N3 1.844(3) yes
Cl3 C29 1.766(4) yes
Cl4 C29 1.722(5) yes
N1 C1 1.440(3) yes
N2 C11 1.327(4) yes
N2 C19 1.373(4) yes
N3 C20 1.490(3) yes
N3 C21 1.434(3) yes
C1 C2 1.544(3) yes
C1 C3 1.542(4) yes
C1 C4 1.546(4) yes
C2 C5 1.543(3) yes
C3 C7 1.537(3) yes
C4 C9 1.539(3) yes
C5 C6 1.532(4) yes
C5 C10 1.531(4) yes
C6 C7 1.534(4) yes
C7 C8 1.535(4) yes
C8 C9 1.536(4) yes
C9 C10 1.534(4) yes
C11 C12 1.408(3) yes
C12 C13 1.360(4) yes
C13 C14 1.417(5) yes
C14 C15 1.413(4) yes
C14 C19 1.417(3) yes
C15 C16 1.368(5) yes
C16 C17 1.417(4) yes
C17 C18 1.372(4) yes
C18 C19 1.424(4) yes
C18 C20 1.503(3) yes
C21 C22 1.406(3) yes
C21 C26 1.400(4) yes
C22 C23 1.393(4) yes
C22 C27 1.509(4) yes
C23 C24 1.388(4) yes
C24 C25 1.386(4) yes
C25 C26 1.397(4) yes
C26 C28 1.508(4) yes
C2 H1 0.990 no
C2 H2 0.990 no
C3 H3 0.990 no
C3 H4 0.990 no
C4 H5 0.990 no
C4 H6 0.990 no
C5 H7 1.000 no
C6 H8 0.990 no
C6 H9 0.990 no
C7 H10 1.000 no
C8 H11 0.990 no
C8 H12 0.990 no
C9 H13 1.000 no
C10 H14 0.990 no
C10 H15 0.990 no
C11 H16 0.950 no
C12 H17 0.950 no
C13 H18 0.950 no
C15 H19 0.950 no
C16 H20 0.950 no
C17 H21 0.950 no
C20 H22 0.990 no
C20 H23 0.990 no
C23 H24 0.950 no
C24 H25 0.950 no
C25 H26 0.950 no
C27 H27 0.980 no
C27 H28 0.980 no
C27 H29 0.980 no
C28 H30 0.980 no
C28 H31 0.980 no
C28 H32 0.980 no
C29 H33 0.990 no
C29 H34 0.990 no

loop_
_geom_contact_atom_site_label_1
_geom_contact_atom_site_label_2
_geom_contact_distance
_geom_contact_publ_flag
_geom_contact_site_symmetry_2
V1 C18 3.452(3) no .
Cl1 C11 3.243(3) no .
Cl1 C19 3.590(3) no .
Cl2 C11 3.368(3) no .
N1 C21 2.915(4) no .
N1 C22 3.571(4) no .
N1 C26 3.435(4) no .
N2 C13 2.807(3) no .
N2 C20 2.772(4) no .
N3 C17 3.573(3) no .
N3 C19 3.095(3) no .
N3 C27 2.877(3) no .
N3 C28 2.895(4) no .
C1 C6 2.944(4) no .
C1 C8 2.942(3) no .
C1 C10 2.946(4) no .
C2 C7 2.955(4) no .
C2 C8 3.561(3) no .
C2 C9 2.951(3) no .
C3 C5 2.941(4) no .
C3 C9 2.951(4) no .
C3 C10 3.551(4) no .
C4 C5 2.937(4) no .
C4 C6 3.546(4) no .
C4 C7 2.950(4) no .
C4 C22 3.546(4) no .
C5 C8 2.946(3) no .
C6 C9 2.930(4) no .
C7 C10 2.939(4) no .
C11 C14 2.749(4) no .
C11 C18 3.597(4) no .
C12 C19 2.741(4) no .
C14 C17 2.795(4) no .
C15 C18 2.815(3) no .
C16 C19 2.799(4) no .
C18 C21 3.528(3) no .
C20 C22 3.118(3) no .
C20 C26 3.409(4) no .
C20 C27 3.192(3) no .
C21 C24 2.773(4) no .
C22 C25 2.797(4) no .
C23 C26 2.798(4) no .
Cl1 C12 3.567(3) no 2_677
Cl1 C15 3.574(3) no 2_667
Cl2 C29 3.563(3) no 1_465
Cl4 C21 3.550(3) no 1_655
Cl4 C24 3.555(3) no 1_655
Cl4 C25 3.438(3) no 1_655
Cl4 C26 3.429(3) no 1_655
C12 Cl1 3.567(3) no 2_677
C12 C27 3.532(4) no 2_577
C13 C16 3.427(4) no 2_667
C14 C15 3.358(4) no 2_667
C14 C29 3.590(4) no 2_667
C15 Cl1 3.574(3) no 2_667
C15 C14 3.358(4) no 2_667
C15 C15 3.466(4) no 2_667
C15 C29 3.535(5) no 2_667
C16 C13 3.427(4) no 2_667
C17 C17 3.467(4) no 2_567
C21 Cl4 3.550(3) no 1_455
C24 Cl4 3.555(3) no 1_455
C24 C24 3.372(4) no 2_576
C25 Cl4 3.438(3) no 1_455
C26 Cl4 3.429(3) no 1_455
C27 C12 3.532(4) no 2_577
C29 Cl2 3.563(3) no 1_645
C29 C14 3.590(4) no 2_667
C29 C15 3.535(5) no 2_667
V1 H16 3.1441 no .
V1 H23 3.0437 no .
V1 H29 3.2563 no .
V1 H31 3.2520 no .
Cl1 H1 3.3027 no .
Cl1 H16 3.3732 no .
Cl1 H31 2.8363 no .
Cl2 H3 3.5170 no .
Cl2 H16 2.8778 no .
Cl2 H23 3.5728 no .
Cl2 H29 3.2851 no .
N1 H1 2.6491 no .
N1 H2 2.6644 no .
N1 H3 2.6216 no .
N1 H4 2.6286 no .
N1 H5 2.6682 no .
N1 H6 2.6464 no .
N1 H29 3.3457 no .
N1 H31 3.1802 no .
N2 H17 3.2540 no .
N2 H23 2.7041 no .
N3 H27 3.0811 no .
N3 H29 2.5946 no .
N3 H30 2.7381 no .
N3 H31 2.9568 no .
C1 H7 3.3778 no .
C1 H9 3.2773 no .
C1 H10 3.3791 no .
C1 H12 3.2596 no .
C1 H13 3.3833 no .
C1 H14 3.2751 no .
C2 H3 3.3805 no .
C2 H4 2.7138 no .
C2 H5 2.7011 no .
C2 H6 3.3755 no .
C2 H8 3.3773 no .
C2 H9 2.7164 no .
C2 H14 2.7046 no .
C2 H15 3.3729 no .
C2 H31 3.2742 no .
C3 H1 2.7198 no .
C3 H2 3.3811 no .
C3 H5 3.3864 no .
C3 H6 2.7345 no .
C3 H8 3.3672 no .
C3 H9 2.7042 no .
C3 H11 3.3678 no .
C3 H12 2.6961 no .
C4 H1 3.3767 no .
C4 H2 2.7052 no .
C4 H3 2.7330 no .
C4 H4 3.3871 no .
C4 H11 3.3699 no .
C4 H12 2.6984 no .
C4 H14 2.6950 no .
C4 H15 3.3648 no .
C5 H4 3.2681 no .
C5 H5 3.2600 no .
C5 H10 3.3707 no .
C5 H11 3.2890 no .
C5 H13 3.3679 no .
C6 H1 2.7226 no .
C6 H2 3.3765 no .
C6 H3 3.3671 no .
C6 H4 2.7037 no .
C6 H11 2.7146 no .
C6 H12 3.3677 no .
C6 H14 3.3578 no .
C6 H15 2.6932 no .
C7 H1 3.2896 no .
C7 H6 3.2889 no .
C7 H7 3.3701 no .
C7 H13 3.3719 no .
C7 H15 3.2700 no .
C8 H3 2.7050 no .
C8 H4 3.3676 no .
C8 H5 3.3696 no .
C8 H6 2.7085 no .
C8 H8 2.7054 no .
C8 H9 3.3674 no .
C8 H14 3.3739 no .
C8 H15 2.7185 no .
C9 H2 3.2791 no .
C9 H3 3.2876 no .
C9 H7 3.3676 no .
C9 H8 3.2558 no .
C9 H10 3.3723 no .
C10 H1 3.3717 no .
C10 H2 2.7092 no .
C10 H5 2.6946 no .
C10 H6 3.3642 no .
C10 H8 2.6901 no .
C10 H9 3.3574 no .
C10 H11 2.7246 no .
C10 H12 3.3736 no .
C11 H18 3.2513 no .
C13 H16 3.2325 no .
C13 H19 2.6895 no .
C14 H17 3.2656 no .
C14 H20 3.2719 no .
C15 H18 2.6960 no .
C15 H21 3.2638 no .
C17 H19 3.2732 no .
C17 H22 2.5813 no .
C17 H23 3.1405 no .
C17 H30 3.2736 no .
C18 H20 3.2788 no .
C18 H30 3.0636 no .
C19 H16 3.1661 no .
C19 H18 3.2859 no .
C19 H19 3.3001 no .
C19 H21 3.2712 no .
C19 H22 3.3163 no .
C19 H23 2.7048 no .
C20 H21 2.6940 no .
C20 H27 2.9156 no .
C20 H29 3.0591 no .
C20 H30 3.2371 no .
C21 H2 3.5925 no .
C21 H5 3.0181 no .
C21 H22 2.4108 no .
C21 H23 3.0759 no .
C21 H24 3.2637 no .
C21 H26 3.2609 no .
C21 H27 2.9202 no .
C21 H28 3.3052 no .
C21 H29 2.6659 no .
C21 H30 2.7309 no .
C21 H31 2.8477 no .
C21 H32 3.3227 no .
C22 H5 2.8244 no .
C22 H6 3.4745 no .
C22 H22 2.8357 no .
C22 H23 3.4550 no .
C22 H25 3.2748 no .
C23 H5 2.8842 no .
C23 H26 3.2570 no .
C23 H27 3.0246 no .
C23 H28 2.5892 no .
C23 H29 3.2377 no .
C24 H5 3.1424 no .
C25 H2 3.3323 no .
C25 H5 3.3189 no .
C25 H24 3.2567 no .
C25 H30 3.1837 no .
C25 H31 3.0930 no .
C25 H32 2.5570 no .
C26 H2 3.0563 no .
C26 H5 3.2870 no .
C26 H22 3.3090 no .
C26 H25 3.2769 no .
C27 H5 3.5609 no .
C27 H6 3.5345 no .
C27 H22 3.0180 no .
C27 H23 3.0725 no .
C27 H24 2.6746 no .
C28 H2 3.2084 no .
C28 H26 2.6662 no .
H1 H4 2.5390 no .
H1 H7 2.3970 no .
H1 H9 2.5466 no .
H1 H31 3.1497 no .
H2 H5 2.5169 no .
H2 H7 2.4004 no .
H2 H14 2.5255 no .
H2 H26 3.4807 no .
H2 H31 2.6478 no .
H2 H32 3.4876 no .
H3 H6 2.5675 no .
H3 H10 2.3926 no .
H3 H12 2.5172 no .
H4 H9 2.5247 no .
H4 H10 2.3937 no .
H5 H13 2.3969 no .
H5 H14 2.5091 no .
H5 H15 3.5974 no .
H5 H24 3.3251 no .
H5 H29 3.4984 no .
H6 H12 2.5216 no .
H6 H13 2.3924 no .
H6 H14 3.5959 no .
H6 H28 3.4454 no .
H6 H29 3.1590 no .
H7 H8 2.3850 no .
H7 H9 2.3848 no .
H7 H14 2.3867 no .
H7 H15 2.3822 no .
H8 H10 2.3895 no .
H8 H11 2.5367 no .
H8 H14 3.5933 no .
H8 H15 2.5087 no .
H9 H10 2.3879 no .
H9 H15 3.5937 no .
H10 H11 2.3852 no .
H10 H12 2.3962 no .
H11 H13 2.3875 no .
H11 H15 2.5536 no .
H12 H13 2.3966 no .
H13 H14 2.3899 no .
H13 H15 2.3885 no .
H16 H17 2.3387 no .
H17 H18 2.3193 no .
H18 H19 2.5482 no .
H19 H20 2.3142 no .
H20 H21 2.3569 no .
H21 H22 2.3855 no .
H21 H23 3.3732 no .
H21 H30 3.3376 no .
H22 H27 2.5744 no .
H22 H29 3.1933 no .
H22 H30 3.3785 no .
H23 H27 2.6964 no .
H23 H29 2.7867 no .
H24 H25 2.3310 no .
H24 H27 3.1389 no .
H24 H28 2.4008 no .
H24 H29 3.4864 no .
H25 H26 2.3295 no .
H26 H30 3.4041 no .
H26 H31 3.2417 no .
H26 H32 2.3461 no .
V1 H17 3.4213 no 2_677
Cl1 H16 3.0705 no 2_677
Cl1 H17 2.8664 no 2_677
Cl1 H19 2.8228 no 2_667
Cl1 H20 3.2212 no 2_667
Cl1 H27 2.8842 no 1_655
Cl2 H20 3.2930 no 1_565
Cl2 H21 3.5164 no 1_565
Cl2 H23 3.0854 no 2_577
Cl2 H33 3.4564 no 1_465
Cl2 H34 2.8011 no 1_465
Cl3 H4 3.5923 no 1_545
Cl3 H6 3.0370 no 1_645
Cl3 H9 3.0806 no 1_545
Cl3 H10 3.2029 no 1_545
Cl3 H11 3.0763 no 2_676
Cl3 H15 3.1496 no 2_676
Cl3 H18 3.3577 no 2_667
Cl3 H28 3.1261 no 1_645
Cl3 H29 3.4914 no 1_645
Cl3 H32 3.1139 no .
Cl4 H3 3.1645 no 1_645
Cl4 H12 3.1208 no 1_645
Cl4 H21 3.2660 no 1_655
Cl4 H22 3.1010 no 1_655
N1 H17 3.4620 no 2_677
N1 H34 3.4083 no 1_465
C2 H7 3.3682 no 2_676
C2 H14 3.4099 no 2_676
C2 H24 3.3124 no 1_655
C2 H28 3.5608 no 1_655
C3 H17 3.3079 no 2_677
C3 H34 3.5550 no 1_465
C4 H25 3.2863 no 2_576
C4 H34 3.2862 no 1_465
C5 H2 3.4250 no 2_676
C5 H7 3.2957 no 2_676
C5 H14 3.2727 no 2_676
C5 H24 3.2415 no 1_655
C5 H26 3.3836 no 2_676
C6 H8 3.4027 no 2_686
C6 H10 3.5443 no 2_686
C6 H11 3.2863 no 2_686
C6 H24 3.4335 no 1_655
C6 H26 3.0835 no 2_676
C6 H28 3.4316 no 1_655
C7 H8 3.1469 no 2_686
C7 H26 3.4002 no 1_565
C7 H32 3.3236 no 1_565
C8 H8 3.2856 no 2_686
C8 H13 3.3471 no 2_586
C8 H26 3.2297 no 1_565
C9 H25 3.1431 no 2_576
C10 H2 3.4124 no 2_676
C10 H7 3.2187 no 2_676
C10 H24 3.5997 no 2_576
C10 H25 3.3374 no 2_576
C11 H16 3.3359 no 2_677
C11 H23 3.3800 no 2_577
C11 H27 3.3411 no 2_577
C11 H29 3.5780 no 2_577
C12 H4 3.1963 no 2_677
C12 H16 3.5678 no 2_677
C12 H20 3.5413 no 2_667
C12 H27 3.1486 no 2_577
C12 H28 3.5128 no 2_577
C12 H29 3.3594 no 2_577
C13 H4 3.4288 no 2_677
C13 H20 3.3909 no 2_667
C13 H30 3.5038 no 2_667
C13 H33 2.8717 no 2_667
C14 H19 3.3706 no 2_667
C14 H33 2.6388 no 2_667
C15 H33 2.5654 no 2_667
C16 H18 3.4423 no 2_667
C16 H21 3.2140 no 2_567
C16 H33 3.3180 no 2_667
C17 H18 3.5637 no 2_667
C17 H20 3.5697 no 2_567
C17 H21 3.1972 no 2_567
C19 H19 3.4207 no 2_667
C19 H33 3.4821 no 2_667
C23 H1 3.3670 no 1_455
C23 H9 3.5755 no 1_455
C23 H14 3.1863 no 2_576
C23 H25 3.0349 no 2_576
C24 H5 3.5913 no 2_576
C24 H13 3.2090 no 2_576
C24 H14 3.2031 no 2_576
C24 H24 3.4483 no 2_576
C24 H25 2.9074 no 2_576
C25 H7 3.3128 no 2_676
C25 H8 3.3737 no 2_676
C25 H10 3.4052 no 1_545
C25 H12 3.2797 no 1_545
C27 H1 3.2761 no 1_455
C27 H9 3.4804 no 1_455
C27 H17 3.2857 no 2_577
C28 H10 3.2776 no 1_545
C28 H18 3.3109 no 2_667
C28 H19 3.4548 no 2_667
C29 H3 3.3983 no 1_645
C29 H6 2.9910 no 1_645
C29 H18 3.5794 no 2_667
C29 H19 3.4798 no 2_667
C29 H29 3.4420 no 1_645
H1 C23 3.3670 no 1_655
H1 C27 3.2761 no 1_655
H1 H14 3.3236 no 2_676
H1 H24 2.6375 no 1_655
H1 H27 3.1356 no 1_655
H1 H28 2.7063 no 1_655
H2 C5 3.4250 no 2_676
H2 C10 3.4124 no 2_676
H2 H7 2.6430 no 2_676
H2 H14 3.0930 no 2_676
H2 H15 3.2208 no 2_676
H3 Cl4 3.1645 no 1_465
H3 C29 3.3983 no 1_465
H3 H17 3.4127 no 2_677
H3 H18 3.4415 no 2_677
H3 H32 3.5122 no 1_565
H3 H34 2.7506 no 1_465
H4 Cl3 3.5923 no 1_565
H4 C12 3.1963 no 2_677
H4 C13 3.4288 no 2_677
H4 H17 2.4729 no 2_677
H4 H18 2.9680 no 2_677
H4 H27 3.5723 no 1_655
H4 H28 2.8388 no 1_655
H5 C24 3.5913 no 2_576
H5 H25 2.6579 no 2_576
H6 Cl3 3.0370 no 1_465
H6 C29 2.9910 no 1_465
H6 H34 2.3877 no 1_465
H7 C2 3.3682 no 2_676
H7 C5 3.2957 no 2_676
H7 C10 3.2187 no 2_676
H7 C25 3.3128 no 2_676
H7 H2 2.6430 no 2_676
H7 H7 2.9115 no 2_676
H7 H14 2.4450 no 2_676
H7 H24 2.7148 no 1_655
H7 H26 2.8294 no 2_676
H8 C6 3.4027 no 2_686
H8 C7 3.1469 no 2_686
H8 C8 3.2856 no 2_686
H8 C25 3.3737 no 2_676
H8 H8 2.8104 no 2_686
H8 H10 2.5622 no 2_686
H8 H11 2.6596 no 2_686
H8 H26 2.4450 no 2_676
H8 H32 3.3416 no 2_676
H9 Cl3 3.0806 no 1_565
H9 C23 3.5755 no 1_655
H9 C27 3.4804 no 1_655
H9 H11 3.0951 no 2_686
H9 H24 2.7867 no 1_655
H9 H26 3.1273 no 2_676
H9 H28 2.5285 no 1_655
H10 Cl3 3.2029 no 1_565
H10 C6 3.5443 no 2_686
H10 C25 3.4052 no 1_565
H10 C28 3.2776 no 1_565
H10 H8 2.5622 no 2_686
H10 H11 3.4922 no 2_686
H10 H26 2.7030 no 1_565
H10 H30 3.5789 no 1_565
H10 H32 2.3901 no 1_565
H11 Cl3 3.0763 no 2_676
H11 C6 3.2863 no 2_686
H11 H8 2.6596 no 2_686
H11 H9 3.0951 no 2_686
H11 H10 3.4922 no 2_686
H11 H13 3.1877 no 2_586
H11 H26 3.0213 no 1_565
H12 Cl4 3.1208 no 1_465
H12 C25 3.2797 no 1_565
H12 H13 2.7528 no 2_586
H12 H26 2.8614 no 1_565
H12 H34 3.5503 no 1_465
H13 C8 3.3471 no 2_586
H13 C24 3.2090 no 2_576
H13 H11 3.1877 no 2_586
H13 H12 2.7528 no 2_586
H13 H13 3.3117 no 2_586
H13 H25 2.5845 no 2_576
H14 C2 3.4099 no 2_676
H14 C5 3.2727 no 2_676
H14 C23 3.1863 no 2_576
H14 C24 3.2031 no 2_576
H14 H1 3.3236 no 2_676
H14 H2 3.0930 no 2_676
H14 H7 2.4450 no 2_676
H14 H24 2.6813 no 2_576
H14 H25 2.7177 no 2_576
H15 Cl3 3.1496 no 2_676
H15 H2 3.2208 no 2_676
H15 H26 3.5717 no 2_676
H15 H31 3.4162 no 2_676
H15 H32 3.0663 no 2_676
H16 Cl1 3.0705 no 2_677
H16 C11 3.3359 no 2_677
H16 C12 3.5678 no 2_677
H16 H16 2.9620 no 2_677
H16 H17 3.4225 no 2_677
H16 H20 3.4225 no 1_565
H16 H23 3.0378 no 2_577
H16 H27 3.1684 no 2_577
H17 V1 3.4213 no 2_677
H17 Cl1 2.8664 no 2_677
H17 N1 3.4620 no 2_677
H17 C3 3.3079 no 2_677
H17 C27 3.2857 no 2_577
H17 H3 3.4127 no 2_677
H17 H4 2.4729 no 2_677
H17 H16 3.4225 no 2_677
H17 H27 2.8147 no 2_577
H17 H28 3.1363 no 2_577
H17 H29 3.3827 no 2_577
H18 Cl3 3.3577 no 2_667
H18 C16 3.4423 no 2_667
H18 C17 3.5637 no 2_667
H18 C28 3.3109 no 2_667
H18 C29 3.5794 no 2_667
H18 H3 3.4415 no 2_677
H18 H4 2.9680 no 2_677
H18 H20 3.5238 no 2_667
H18 H30 2.6242 no 2_667
H18 H32 3.1954 no 2_667
H18 H33 2.9107 no 2_667
H19 Cl1 2.8228 no 2_667
H19 C14 3.3706 no 2_667
H19 C19 3.4207 no 2_667
H19 C28 3.4548 no 2_667
H19 C29 3.4798 no 2_667
H19 H30 2.9362 no 2_667
H19 H31 3.1617 no 2_667
H19 H33 2.6057 no 2_667
H20 Cl1 3.2212 no 2_667
H20 Cl2 3.2930 no 1_545
H20 C12 3.5413 no 2_667
H20 C13 3.3909 no 2_667
H20 C17 3.5697 no 2_567
H20 H16 3.4225 no 1_545
H20 H18 3.5238 no 2_667
H20 H21 3.2473 no 2_567
H20 H22 3.1205 no 2_567
H20 H23 3.4357 no 2_567
H21 Cl2 3.5164 no 1_545
H21 Cl4 3.2660 no 1_455
H21 C16 3.2140 no 2_567
H21 C17 3.1972 no 2_567
H21 H20 3.2473 no 2_567
H21 H21 3.1986 no 2_567
H21 H33 3.4668 no 1_455
H22 Cl4 3.1010 no 1_455
H22 H20 3.1205 no 2_567
H23 Cl2 3.0854 no 2_577
H23 C11 3.3800 no 2_577
H23 H16 3.0378 no 2_577
H23 H20 3.4357 no 2_567
H24 C2 3.3124 no 1_455
H24 C5 3.2415 no 1_455
H24 C6 3.4335 no 1_455
H24 C10 3.5997 no 2_576
H24 C24 3.4483 no 2_576
H24 H1 2.6375 no 1_455
H24 H7 2.7148 no 1_455
H24 H9 2.7867 no 1_455
H24 H14 2.6813 no 2_576
H24 H25 2.9279 no 2_576
H25 C4 3.2863 no 2_576
H25 C9 3.1431 no 2_576
H25 C10 3.3374 no 2_576
H25 C23 3.0349 no 2_576
H25 C24 2.9074 no 2_576
H25 H5 2.6579 no 2_576
H25 H13 2.5845 no 2_576
H25 H14 2.7177 no 2_576
H25 H24 2.9279 no 2_576
H25 H25 2.7099 no 2_576
H26 C5 3.3836 no 2_676
H26 C6 3.0835 no 2_676
H26 C7 3.4002 no 1_545
H26 C8 3.2297 no 1_545
H26 H7 2.8294 no 2_676
H26 H8 2.4450 no 2_676
H26 H9 3.1273 no 2_676
H26 H10 2.7030 no 1_545
H26 H11 3.0213 no 1_545
H26 H12 2.8614 no 1_545
H26 H15 3.5717 no 2_676
H27 Cl1 2.8842 no 1_455
H27 C11 3.3411 no 2_577
H27 C12 3.1486 no 2_577
H27 H1 3.1356 no 1_455
H27 H4 3.5723 no 1_455
H27 H16 3.1684 no 2_577
H27 H17 2.8147 no 2_577
H28 Cl3 3.1261 no 1_465
H28 C2 3.5608 no 1_455
H28 C6 3.4316 no 1_455
H28 C12 3.5128 no 2_577
H28 H1 2.7063 no 1_455
H28 H4 2.8388 no 1_455
H28 H9 2.5285 no 1_455
H28 H17 3.1363 no 2_577
H28 H34 3.5624 no 1_465
H29 Cl3 3.4914 no 1_465
H29 C11 3.5780 no 2_577
H29 C12 3.3594 no 2_577
H29 C29 3.4420 no 1_465
H29 H17 3.3827 no 2_577
H29 H33 3.5819 no 1_465
H29 H34 2.8286 no 1_465
H30 C13 3.5038 no 2_667
H30 H10 3.5789 no 1_545
H30 H18 2.6242 no 2_667
H30 H19 2.9362 no 2_667
H31 H15 3.4162 no 2_676
H31 H19 3.1617 no 2_667
H32 Cl3 3.1139 no .
H32 C7 3.3236 no 1_545
H32 H3 3.5122 no 1_545
H32 H8 3.3416 no 2_676
H32 H10 2.3901 no 1_545
H32 H15 3.0663 no 2_676
H32 H18 3.1954 no 2_667
H33 Cl2 3.4564 no 1_645
H33 C13 2.8717 no 2_667
H33 C14 2.6388 no 2_667
H33 C15 2.5654 no 2_667
H33 C16 3.3180 no 2_667
H33 C19 3.4821 no 2_667
H33 H18 2.9107 no 2_667
H33 H19 2.6057 no 2_667
H33 H21 3.4668 no 1_655
H33 H29 3.5819 no 1_645
H34 Cl2 2.8011 no 1_645
H34 N1 3.4083 no 1_645
H34 C3 3.5550 no 1_645
H34 C4 3.2862 no 1_645
H34 H3 2.7506 no 1_645
H34 H6 2.3877 no 1_645
H34 H12 3.5503 no 1_645
H34 H28 3.5624 no 1_645
H34 H29 2.8286 no 1_645

loop_
_geom_torsion_atom_site_label_1
_geom_torsion_atom_site_label_2
_geom_torsion_atom_site_label_3
_geom_torsion_atom_site_label_4
_geom_torsion
_geom_torsion_publ_flag
Cl1 V1 N2 C11 65.10(11) no
Cl1 V1 N2 C19 -84.84(13) no
Cl1 V1 N3 C20 97.60(12) no
Cl1 V1 N3 C21 -91.14(13) no
Cl2 V1 N2 C11 -63.03(11) no
Cl2 V1 N2 C19 147.04(13) no
Cl2 V1 N3 C20 -62.15(13) no
Cl2 V1 N3 C21 109.11(12) no
N1 V1 N3 C20 -164.90(12) no
N1 V1 N3 C21 6.35(15) no
N2 V1 N3 C20 20.34(12) no
N2 V1 N3 C21 -168.41(14) no
N3 V1 N2 C11 -179.33(13) no
N3 V1 N2 C19 30.74(14) no
V1 N2 C11 C12 -147.70(16) no
V1 N2 C19 C14 142.96(15) no
V1 N2 C19 C18 -37.8(3) no
C11 N2 C19 C14 -6.4(3) no
C11 N2 C19 C18 172.87(18) no
C19 N2 C11 C12 3.0(4) no
V1 N3 C20 C18 -67.8(3) no
V1 N3 C21 C22 -98.8(2) no
V1 N3 C21 C26 82.4(3) no
C20 N3 C21 C22 73.1(3) no
C20 N3 C21 C26 -105.8(3) no
C21 N3 C20 C18 119.98(19) no
N1 C1 C2 C5 -178.93(18) no
N1 C1 C3 C7 -179.52(14) no
N1 C1 C4 C9 178.47(17) no
C2 C1 C3 C7 60.44(19) no
C3 C1 C2 C5 -59.8(3) no
C2 C1 C4 C9 -60.9(3) no
C4 C1 C2 C5 60.4(3) no
C3 C1 C4 C9 59.0(3) no
C4 C1 C3 C7 -59.1(2) no
C1 C2 C5 C6 59.7(3) no
C1 C2 C5 C10 -60.5(3) no
C1 C3 C7 C6 -60.2(3) no
C1 C3 C7 C8 60.0(2) no
C1 C4 C9 C8 -59.8(3) no
C1 C4 C9 C10 60.7(3) no
C2 C5 C6 C7 -60.0(2) no
C2 C5 C10 C9 60.6(3) no
C6 C5 C10 C9 -60.1(3) no
C10 C5 C6 C7 60.5(3) no
C5 C6 C7 C3 60.0(3) no
C5 C6 C7 C8 -60.1(2) no
C3 C7 C8 C9 -61.1(3) no
C6 C7 C8 C9 59.0(3) no
C7 C8 C9 C4 61.0(3) no
C7 C8 C9 C10 -58.9(3) no
C4 C9 C10 C5 -60.5(3) no
C8 C9 C10 C5 59.6(3) no
N2 C11 C12 C13 2.1(4) no
C11 C12 C13 C14 -4.0(4) no
C12 C13 C14 C15 -177.8(2) no
C12 C13 C14 C19 0.8(4) no
C13 C14 C15 C16 177.3(2) no
C13 C14 C19 N2 4.5(4) no
C13 C14 C19 C18 -174.71(19) no
C15 C14 C19 N2 -176.8(2) no
C15 C14 C19 C18 4.0(4) no
C19 C14 C15 C16 -1.4(4) no
C14 C15 C16 C17 -1.3(4) no
C15 C16 C17 C18 1.4(4) no
C16 C17 C18 C19 1.3(4) no
C16 C17 C18 C20 -173.1(2) no
C17 C18 C19 N2 176.78(19) no
C17 C18 C19 C14 -3.9(3) no
C17 C18 C20 N3 -119.7(3) no
C19 C18 C20 N3 65.9(3) no
C20 C18 C19 N2 -8.6(3) no
C20 C18 C19 C14 170.72(17) no
N3 C21 C22 C23 -179.35(19) no
N3 C21 C22 C27 1.8(4) no
N3 C21 C26 C25 179.99(19) no
N3 C21 C26 C28 1.3(4) no
C22 C21 C26 C25 1.2(4) no
C22 C21 C26 C28 -177.5(2) no
C26 C21 C22 C23 -0.5(4) no
C26 C21 C22 C27 -179.3(2) no
C21 C22 C23 C24 0.1(4) no
C27 C22 C23 C24 178.9(3) no
C22 C23 C24 C25 -0.3(5) no
C23 C24 C25 C26 1.0(5) no
C24 C25 C26 C21 -1.4(4) no
C24 C25 C26 C28 177.3(3) no
